data_4518264
loop_
_publ_author_name
'Liu, Tanggao'
'Xu, Fan'
'Liu, Xiaojuan'
'Huang, Zhiqing'
'Long, Lipeng'
'Xu, Guohai'
'Xiao, Hong'
'Chen, Zhengwang'

_publ_section_title
;
 Switching the Regioselectivity Access to Pyrroles and Isoquinolines from
 Ketoxime Acetates and Ynals
;
_journal_name_full 'ACS Omega'
_journal_paper_doi 10.1021/acsomega.0c05272
_journal_year 2020
_chemical_formula_moiety 'C17 H13 N O'
_chemical_formula_sum 'C17 H13 N O'
_chemical_formula_weight 247.28
_space_group_crystal_system triclinic
_space_group_IT_number 2
_space_group_name_Hall '-P 1'
_space_group_name_H-M_alt 'P -1'
_atom_sites_solution_hydrogens geom
_atom_sites_solution_primary dual
_audit_creation_date 2020-08-13
_audit_creation_method
;
Olex2 1.2
(compiled 2018.05.29 svn.r3508 for OlexSys, GUI svn.r5506)
;
_cell_angle_alpha 91.876(4)
_cell_angle_beta 92.266(4)
_cell_angle_gamma 110.478(4)
_cell_formula_units_Z 2
_cell_length_a 8.4462(4)
_cell_length_b 8.9559(4)
_cell_length_c 9.0736(4)
_cell_measurement_reflns_used 3851
_cell_measurement_temperature 299.26(10)
_cell_measurement_theta_max 29.7990
_cell_measurement_theta_min 2.2450
_cell_volume 641.69(5)
_computing_cell_refinement 'CrysAlisPro 1.171.40.39a (Rigaku OD, 2019)'
_computing_data_collection 'CrysAlisPro 1.171.40.39a (Rigaku OD, 2019)'
_computing_data_reduction 'CrysAlisPro 1.171.40.39a (Rigaku OD, 2019)'
_computing_molecular_graphics 'Olex2 (Dolomanov et al., 2009)'
_computing_publication_material 'Olex2 (Dolomanov et al., 2009)'
_computing_structure_refinement 'XL (Sheldrick, 2008)'
_computing_structure_solution 'XT (Sheldrick, 2015)'
_diffrn_ambient_environment air
_diffrn_ambient_temperature 299.26(10)
_diffrn_detector 'CCD plate'
_diffrn_detector_area_resol_mean 10.0000
_diffrn_detector_type HyPix
_diffrn_measured_fraction_theta_full 1.000
_diffrn_measured_fraction_theta_max 0.991
_diffrn_measurement_details
;
List of Runs (angles in degrees, time in seconds):

  # Type    Start    End  Width  t~exp~   \w     \q     \k     \f   Frames
--------------------------------------------------------------------------
  1  \w     -7.00  18.00   0.50    0.31    --   -7.71  76.00  77.00   50
  2  \w    -79.00  15.00   0.50    0.31    --   -7.71 -76.00 -49.00  188
  3  \w     -8.00  41.00   0.50    0.31    --    7.48 -99.00 -90.00   98
  4  \w      7.00  36.00   0.50    0.31    --    7.48 -99.00-120.00   58
  5  \w    -13.00  17.00   0.50    0.31    --    7.48 -99.00 -30.00   60
  6  \w      8.00  34.00   0.50    0.31    --    7.48 -99.00  90.00   52
  7  \w    -18.00  33.00   0.50    0.31    --    7.48 -99.00-150.00  102
  8  \w    -77.00  15.00   0.50    0.31    --   -7.71 -77.00  30.00  184
  9  \w    -78.00   7.00   0.50    0.31    --   -7.71 -57.00  90.00  170
;
_diffrn_measurement_device 'four-circle diffractometer'
_diffrn_measurement_device_type 'XtaLAB Synergy R, HyPix'
_diffrn_measurement_method '\w scans'
_diffrn_orient_matrix_type 'CrysAlisPro convention (1999,Acta A55,543-557)'
_diffrn_orient_matrix_UB_11 0.0302160000
_diffrn_orient_matrix_UB_12 0.0433881000
_diffrn_orient_matrix_UB_13 -0.0633257000
_diffrn_orient_matrix_UB_21 -0.0816732000
_diffrn_orient_matrix_UB_22 0.0027458000
_diffrn_orient_matrix_UB_23 -0.0166259000
_diffrn_orient_matrix_UB_31 0.0218251000
_diffrn_orient_matrix_UB_32 0.0726283000
_diffrn_orient_matrix_UB_33 0.0430005000
_diffrn_radiation_monochromator mirror
_diffrn_radiation_probe x-ray
_diffrn_radiation_type MoK\a
_diffrn_radiation_wavelength 0.71073
_diffrn_reflns_av_R_equivalents 0.0274
_diffrn_reflns_av_unetI/netI 0.0298
_diffrn_reflns_Laue_measured_fraction_full 1.000
_diffrn_reflns_Laue_measured_fraction_max 0.991
_diffrn_reflns_limit_h_max 11
_diffrn_reflns_limit_h_min -11
_diffrn_reflns_limit_k_max 11
_diffrn_reflns_limit_k_min -11
_diffrn_reflns_limit_l_max 12
_diffrn_reflns_limit_l_min -11
_diffrn_reflns_number 10443
_diffrn_reflns_point_group_measured_fraction_full 1.000
_diffrn_reflns_point_group_measured_fraction_max 0.991
_diffrn_reflns_theta_full 25.242
_diffrn_reflns_theta_max 28.280
_diffrn_reflns_theta_min 2.249
_diffrn_source 'micro-focus sealed X-ray tube'
_diffrn_source_type 'Mova (Mo) X-ray Source'
_exptl_absorpt_coefficient_mu 0.080
_exptl_absorpt_correction_T_max 1.00000
_exptl_absorpt_correction_T_min 0.76210
_exptl_absorpt_correction_type multi-scan
_exptl_absorpt_process_details
;
CrysAlisPro 1.171.40.39a (Rigaku Oxford Diffraction, 2019)
Empirical absorption correction using spherical harmonics,
 implemented in SCALE3 ABSPACK scaling algorithm.
;
_exptl_crystal_colour yellow
_exptl_crystal_density_diffrn 1.280
_exptl_crystal_description stip
_exptl_crystal_F_000 260
_exptl_crystal_size_max 0.41
_exptl_crystal_size_mid 0.23
_exptl_crystal_size_min 0.12
_refine_diff_density_max 0.137
_refine_diff_density_min -0.173
_refine_diff_density_rms 0.037
_refine_ls_extinction_method none
_refine_ls_goodness_of_fit_ref 1.129
_refine_ls_hydrogen_treatment constr
_refine_ls_matrix_type full
_refine_ls_number_parameters 173
_refine_ls_number_reflns 3149
_refine_ls_number_restraints 0
_refine_ls_restrained_S_all 1.129
_refine_ls_R_factor_all 0.0897
_refine_ls_R_factor_gt 0.0606
_refine_ls_shift/su_max 0.000
_refine_ls_shift/su_mean 0.000
_refine_ls_structure_factor_coef Fsqd
_refine_ls_weighting_details 'w=1/[\s^2^(Fo^2^)+(0.0904P)^2^+0.0102P] where P=(Fo^2^+2Fc^2^)/3'
_refine_ls_weighting_scheme calc
_refine_ls_wR_factor_gt 0.1617
_refine_ls_wR_factor_ref 0.1803
_reflns_Friedel_coverage 0.000
_reflns_number_gt 1916
_reflns_number_total 3149
_reflns_threshold_expression 'I > 2\s(I)'
_cod_data_source_file ao0c05272_si_004.cif
_cod_data_source_block l7g_416a_rt
_cod_database_code 4518264
_shelx_shelxl_version_number 2014/7
_shelx_space_group_comment
;
The symmetry employed for this shelxl refinement is uniquely defined
by the following loop, which should always be used as a source of
symmetry information in preference to the above space-group names.
They are only intended as comments.
;
_diffrn_oxdiff_digest_frames
;
013db644002bfd0c2f878e973de7a6b48e00035577a
;
_reflns_odcompleteness_completeness 99.97
_reflns_odcompleteness_iscentric 1
_reflns_odcompleteness_theta 27.50
_olex2_refinement_description
;
1. Fixed Uiso
 At 1.2 times of:
  All C(H) groups
 At 1.5 times of:
  All C(H,H,H) groups
2.a Aromatic/amide H refined with riding coordinates:
 C15(H15), C17(H17), C11(H11), C14(H14), C1(H1), C4(H4), C13(H13), C3(H3),
 C2(H2), C12(H12)
2.b Idealised Me refined as rotating group:
 C16(H16A,H16B,H16C)
;
_olex2_submission_special_instructions 'No special instructions were received'
_oxdiff_exptl_absorpt_empirical_details
;
Empirical correction (ABSPACK) includes:
- Absorption correction using spherical harmonics
- Frame scaling
;
_oxdiff_exptl_absorpt_empirical_full_max 1.270
_oxdiff_exptl_absorpt_empirical_full_min 0.747

loop_
_space_group_symop_operation_xyz
'x, y, z'
'-x, -y, -z'

loop_
_atom_site_label
_atom_site_type_symbol
_atom_site_fract_x
_atom_site_fract_y
_atom_site_fract_z
_atom_site_U_iso_or_equiv
_atom_site_adp_type
_atom_site_occupancy
_atom_site_site_symmetry_order
_atom_site_calc_flag
_atom_site_refinement_flags_posn
_atom_site_refinement_flags_adp
_atom_site_refinement_flags_occupancy
_atom_site_disorder_assembly
_atom_site_disorder_group
O1 O 0.8069(2) 0.92143(14) 0.38284(15) 0.0931(5) Uani 1 1 d . . . . .
N1 N 0.70609(18) 0.47217(14) 0.68578(16) 0.0630(4) Uani 1 1 d . . . . .
C7 C 0.75818(18) 0.68117(16) 0.51211(17) 0.0533(4) Uani 1 1 d . . . . .
C8 C 0.72429(18) 0.62518(16) 0.65190(17) 0.0540(4) Uani 1 1 d . . . . .
C10 C 0.70793(19) 0.72575(16) 0.77858(17) 0.0555(4) Uani 1 1 d . . . . .
C5 C 0.78129(19) 0.42523(17) 0.43952(19) 0.0586(4) Uani 1 1 d . . . . .
C9 C 0.7316(2) 0.37672(17) 0.5830(2) 0.0622(4) Uani 1 1 d . . . . .
C6 C 0.79248(19) 0.58092(17) 0.40059(18) 0.0559(4) Uani 1 1 d . . . . .
C15 C 0.8213(2) 0.88123(18) 0.8065(2) 0.0664(4) Uani 1 1 d . . . . .
H15 H 0.9105 0.9232 0.7454 0.080 Uiso 1 1 calc R . . . .
C17 C 0.7448(2) 0.83643(18) 0.48057(18) 0.0664(5) Uani 1 1 d . . . . .
H17 H 0.6807 0.8731 0.5437 0.080 Uiso 1 1 calc R . . . .
C11 C 0.5801(2) 0.6657(2) 0.8755(2) 0.0717(5) Uani 1 1 d . . . . .
H11 H 0.5060 0.5609 0.8612 0.086 Uiso 1 1 calc R . . . .
C14 C 0.8014(3) 0.9730(2) 0.9246(2) 0.0767(5) Uani 1 1 d . . . . .
H14 H 0.8770 1.0769 0.9417 0.092 Uiso 1 1 calc R . . . .
C1 C 0.8335(2) 0.6269(2) 0.2552(2) 0.0687(5) Uani 1 1 d . . . . .
H1 H 0.8390 0.7275 0.2272 0.082 Uiso 1 1 calc R . . . .
C4 C 0.8170(2) 0.32359(19) 0.3335(2) 0.0737(5) Uani 1 1 d . . . . .
H4 H 0.8117 0.2220 0.3581 0.088 Uiso 1 1 calc R . . . .
C13 C 0.6717(3) 0.9131(2) 1.0170(2) 0.0793(5) Uani 1 1 d . . . . .
H13 H 0.6585 0.9762 1.0956 0.095 Uiso 1 1 calc R . . . .
C3 C 0.8592(3) 0.3736(2) 0.1959(3) 0.0852(6) Uani 1 1 d . . . . .
H3 H 0.8844 0.3065 0.1277 0.102 Uiso 1 1 calc R . . . .
C2 C 0.8652(3) 0.5243(2) 0.1557(2) 0.0839(6) Uani 1 1 d . . . . .
H2 H 0.8909 0.5554 0.0601 0.101 Uiso 1 1 calc R . . . .
C16 C 0.7066(3) 0.20965(19) 0.6285(3) 0.0858(6) Uani 1 1 d . . . . .
H16A H 0.8124 0.1922 0.6272 0.129 Uiso 1 1 calc GR . . . .
H16B H 0.6254 0.1338 0.5609 0.129 Uiso 1 1 calc GR . . . .
H16C H 0.6662 0.1967 0.7264 0.129 Uiso 1 1 calc GR . . . .
C12 C 0.5613(3) 0.7589(2) 0.9923(2) 0.0842(6) Uani 1 1 d . . . . .
H12 H 0.4735 0.7174 1.0548 0.101 Uiso 1 1 calc R . . . .

loop_
_atom_site_aniso_label
_atom_site_aniso_U_11
_atom_site_aniso_U_22
_atom_site_aniso_U_33
_atom_site_aniso_U_23
_atom_site_aniso_U_13
_atom_site_aniso_U_12
O1 0.1573(14) 0.0582(7) 0.0736(9) 0.0164(6) 0.0211(8) 0.0475(8)
N1 0.0784(9) 0.0416(7) 0.0716(9) 0.0073(6) 0.0067(7) 0.0238(6)
C7 0.0613(8) 0.0398(7) 0.0612(9) 0.0001(6) 0.0013(7) 0.0210(6)
C8 0.0612(8) 0.0409(7) 0.0616(9) 0.0025(6) 0.0025(7) 0.0202(6)
C10 0.0673(9) 0.0457(8) 0.0571(9) 0.0038(6) 0.0021(7) 0.0243(7)
C5 0.0592(8) 0.0433(8) 0.0749(11) -0.0049(7) 0.0013(7) 0.0208(6)
C9 0.0680(9) 0.0411(8) 0.0801(11) 0.0026(7) 0.0006(8) 0.0227(7)
C6 0.0579(8) 0.0452(8) 0.0654(10) -0.0010(6) 0.0027(7) 0.0194(6)
C15 0.0782(10) 0.0508(9) 0.0696(11) -0.0003(7) 0.0054(8) 0.0220(8)
C17 0.0968(12) 0.0495(8) 0.0596(10) 0.0025(7) 0.0013(8) 0.0344(8)
C11 0.0822(11) 0.0585(9) 0.0705(11) 0.0018(8) 0.0129(9) 0.0191(8)
C14 0.0970(13) 0.0558(10) 0.0752(12) -0.0116(8) -0.0061(10) 0.0265(9)
C1 0.0814(11) 0.0574(9) 0.0705(11) 0.0021(8) 0.0139(8) 0.0272(8)
C4 0.0774(11) 0.0514(9) 0.0976(14) -0.0089(9) 0.0078(10) 0.0300(8)
C13 0.1150(15) 0.0729(11) 0.0602(10) -0.0086(8) -0.0003(10) 0.0473(11)
C3 0.0946(14) 0.0742(12) 0.0931(15) -0.0176(10) 0.0216(11) 0.0377(10)
C2 0.1011(14) 0.0763(12) 0.0784(13) -0.0030(9) 0.0252(10) 0.0347(10)
C16 0.1101(15) 0.0456(9) 0.1081(16) 0.0110(9) 0.0115(12) 0.0341(9)
C12 0.1008(14) 0.0842(13) 0.0713(12) 0.0034(10) 0.0221(10) 0.0354(11)

loop_
_atom_type_symbol
_atom_type_description
_atom_type_scat_dispersion_real
_atom_type_scat_dispersion_imag
_atom_type_scat_source
C C 0.0033 0.0016 'International Tables Vol C Tables 4.2.6.8 and 6.1.1.4'
H H 0.0000 0.0000 'International Tables Vol C Tables 4.2.6.8 and 6.1.1.4'
N N 0.0061 0.0033 'International Tables Vol C Tables 4.2.6.8 and 6.1.1.4'
O O 0.0106 0.0060 'International Tables Vol C Tables 4.2.6.8 and 6.1.1.4'

loop_
_geom_angle_atom_site_label_1
_geom_angle_atom_site_label_2
_geom_angle_atom_site_label_3
_geom_angle
_geom_angle_site_symmetry_1
_geom_angle_site_symmetry_3
_geom_angle_publ_flag
C9 N1 C8 118.67(14) . . ?
C8 C7 C6 118.95(13) . . ?
C8 C7 C17 118.45(13) . . ?
C6 C7 C17 122.44(14) . . ?
N1 C8 C7 122.90(13) . . ?
N1 C8 C10 114.07(13) . . ?
C7 C8 C10 123.01(12) . . ?
C15 C10 C8 121.51(14) . . ?
C11 C10 C8 120.39(13) . . ?
C11 C10 C15 118.08(15) . . ?
C9 C5 C6 118.48(14) . . ?
C4 C5 C9 122.46(15) . . ?
C4 C5 C6 119.04(16) . . ?
N1 C9 C5 123.37(14) . . ?
N1 C9 C16 115.35(16) . . ?
C5 C9 C16 121.28(15) . . ?
C5 C6 C7 117.28(15) . . ?
C1 C6 C7 124.04(14) . . ?
C1 C6 C5 118.67(14) . . ?
C10 C15 H15 119.9 . . ?
C14 C15 C10 120.19(17) . . ?
C14 C15 H15 119.9 . . ?
O1 C17 C7 127.58(16) . . ?
O1 C17 H17 116.2 . . ?
C7 C17 H17 116.2 . . ?
C10 C11 H11 119.5 . . ?
C12 C11 C10 121.04(16) . . ?
C12 C11 H11 119.5 . . ?
C15 C14 H14 119.5 . . ?
C13 C14 C15 120.90(17) . . ?
C13 C14 H14 119.5 . . ?
C6 C1 H1 119.8 . . ?
C2 C1 C6 120.36(17) . . ?
C2 C1 H1 119.8 . . ?
C5 C4 H4 119.8 . . ?
C3 C4 C5 120.37(17) . . ?
C3 C4 H4 119.8 . . ?
C14 C13 H13 120.3 . . ?
C14 C13 C12 119.40(17) . . ?
C12 C13 H13 120.3 . . ?
C4 C3 H3 119.6 . . ?
C4 C3 C2 120.82(16) . . ?
C2 C3 H3 119.6 . . ?
C1 C2 C3 120.69(19) . . ?
C1 C2 H2 119.7 . . ?
C3 C2 H2 119.7 . . ?
C9 C16 H16A 109.5 . . ?
C9 C16 H16B 109.5 . . ?
C9 C16 H16C 109.5 . . ?
H16A C16 H16B 109.5 . . ?
H16A C16 H16C 109.5 . . ?
H16B C16 H16C 109.5 . . ?
C11 C12 H12 119.8 . . ?
C13 C12 C11 120.34(18) . . ?
C13 C12 H12 119.8 . . ?

loop_
_geom_bond_atom_site_label_1
_geom_bond_atom_site_label_2
_geom_bond_distance
_geom_bond_site_symmetry_2
_geom_bond_publ_flag
O1 C17 1.201(2) . ?
N1 C8 1.3711(18) . ?
N1 C9 1.319(2) . ?
C7 C8 1.383(2) . ?
C7 C6 1.435(2) . ?
C7 C17 1.470(2) . ?
C8 C10 1.478(2) . ?
C10 C15 1.395(2) . ?
C10 C11 1.388(2) . ?
C5 C9 1.418(2) . ?
C5 C6 1.421(2) . ?
C5 C4 1.415(2) . ?
C9 C16 1.510(2) . ?
C6 C1 1.415(2) . ?
C15 H15 0.9300 . ?
C15 C14 1.380(2) . ?
C17 H17 0.9300 . ?
C11 H11 0.9300 . ?
C11 C12 1.376(2) . ?
C14 H14 0.9300 . ?
C14 C13 1.372(3) . ?
C1 H1 0.9300 . ?
C1 C2 1.366(2) . ?
C4 H4 0.9300 . ?
C4 C3 1.359(3) . ?
C13 H13 0.9300 . ?
C13 C12 1.374(3) . ?
C3 H3 0.9300 . ?
C3 C2 1.394(3) . ?
C2 H2 0.9300 . ?
C16 H16A 0.9600 . ?
C16 H16B 0.9600 . ?
C16 H16C 0.9600 . ?
C12 H12 0.9300 . ?

loop_
_geom_torsion_atom_site_label_1
_geom_torsion_atom_site_label_2
_geom_torsion_atom_site_label_3
_geom_torsion_atom_site_label_4
_geom_torsion
_geom_torsion_site_symmetry_1
_geom_torsion_site_symmetry_2
_geom_torsion_site_symmetry_3
_geom_torsion_site_symmetry_4
_geom_torsion_publ_flag
N1 C8 C10 C15 134.81(16) . . . . ?
N1 C8 C10 C11 -43.8(2) . . . . ?
C7 C8 C10 C15 -44.0(2) . . . . ?
C7 C8 C10 C11 137.40(17) . . . . ?
C7 C6 C1 C2 179.73(16) . . . . ?
C8 N1 C9 C5 1.6(2) . . . . ?
C8 N1 C9 C16 -179.16(14) . . . . ?
C8 C7 C6 C5 3.0(2) . . . . ?
C8 C7 C6 C1 -178.10(14) . . . . ?
C8 C7 C17 O1 160.12(17) . . . . ?
C8 C10 C15 C14 179.14(15) . . . . ?
C8 C10 C11 C12 -178.75(16) . . . . ?
C10 C15 C14 C13 0.6(3) . . . . ?
C10 C11 C12 C13 -1.3(3) . . . . ?
C5 C6 C1 C2 -1.4(3) . . . . ?
C5 C4 C3 C2 -1.1(3) . . . . ?
C9 N1 C8 C7 4.1(2) . . . . ?
C9 N1 C8 C10 -174.77(14) . . . . ?
C9 C5 C6 C7 2.2(2) . . . . ?
C9 C5 C6 C1 -176.82(14) . . . . ?
C9 C5 C4 C3 178.00(16) . . . . ?
C6 C7 C8 N1 -6.3(2) . . . . ?
C6 C7 C8 C10 172.38(13) . . . . ?
C6 C7 C17 O1 -24.7(3) . . . . ?
C6 C5 C9 N1 -4.7(3) . . . . ?
C6 C5 C9 C16 176.15(15) . . . . ?
C6 C5 C4 C3 -0.9(3) . . . . ?
C6 C1 C2 C3 -0.6(3) . . . . ?
C15 C10 C11 C12 2.6(3) . . . . ?
C15 C14 C13 C12 0.7(3) . . . . ?
C17 C7 C8 N1 169.05(14) . . . . ?
C17 C7 C8 C10 -12.2(2) . . . . ?
C17 C7 C6 C5 -172.21(14) . . . . ?
C17 C7 C6 C1 6.7(2) . . . . ?
C11 C10 C15 C14 -2.2(3) . . . . ?
C14 C13 C12 C11 -0.4(3) . . . . ?
C4 C5 C9 N1 176.46(16) . . . . ?
C4 C5 C9 C16 -2.7(3) . . . . ?
C4 C5 C6 C7 -178.92(14) . . . . ?
C4 C5 C6 C1 2.1(2) . . . . ?
C4 C3 C2 C1 1.9(3) . . . . ?
